data_1564596
loop_
_publ_author_name
'Yin, Xue-Song'
'Qi, Wei-Yi'
'Shi, Bing-Feng'

_publ_section_title
;
 Synthesis of Tryptophan-containing 2,5-Diketopiperazines via Sequential
 C--H Activation: Total Syntheses of Tryprostatin A, Maremycins A and B
;
_journal_name_full 'Chemical Science'
_journal_paper_doi 10.1039/D1SC02343H
_journal_year 2021
_chemical_absolute_configuration rmad
_chemical_formula_moiety 'C35 H25 N5 O7 S'
_chemical_formula_sum 'C35 H25 N5 O7 S'
_chemical_formula_weight 659.66
_space_group_crystal_system monoclinic
_space_group_IT_number 4
_space_group_name_Hall 'P 2yb'
_space_group_name_H-M_alt 'P 1 21 1'
_atom_sites_solution_hydrogens geom
_atom_sites_solution_primary direct
_audit_creation_date 2017-01-12
_audit_creation_method
;
Olex2 1.2
(compiled 2017.01.04 svn.r3372 for OlexSys, GUI svn.r5289)
;
_audit_update_record
;
2021-01-15 deposited with the CCDC.	2021-09-07 downloaded from the CCDC.
;
_cell_angle_alpha 90.0
_cell_angle_beta 101.966(4)
_cell_angle_gamma 90.0
_cell_formula_units_Z 4
_cell_length_a 10.5548(4)
_cell_length_b 27.6947(9)
_cell_length_c 10.8041(4)
_cell_measurement_reflns_used 7943
_cell_measurement_temperature 170.0
_cell_measurement_theta_max 67.3109
_cell_measurement_theta_min 3.1888
_cell_volume 3089.5(2)
_computing_cell_refinement
;
CrysAlisPro, Agilent Technologies,
Version 1.171.35.11 (release 16-05-2011 CrysAlis171 .NET)
(compiled May 16 2011,17:55:39)
;
_computing_data_collection
;
CrysAlisPro, Agilent Technologies,
Version 1.171.35.11 (release 16-05-2011 CrysAlis171 .NET)
(compiled May 16 2011,17:55:39)
;
_computing_data_reduction
;
CrysAlisPro, Agilent Technologies,
Version 1.171.35.11 (release 16-05-2011 CrysAlis171 .NET)
(compiled May 16 2011,17:55:39)
;
_computing_molecular_graphics 'Olex2 (Dolomanov et al., 2009)'
_computing_publication_material 'Olex2 (Dolomanov et al., 2009)'
_computing_structure_refinement 'ShelXL (Sheldrick, 2015)'
_computing_structure_solution 'ShelXS (Sheldrick, 2008)'
_diffrn_ambient_temperature 170.0
_diffrn_detector_area_resol_mean 10.3592
_diffrn_measured_fraction_theta_full 0.990
_diffrn_measured_fraction_theta_max 0.990
_diffrn_measurement_details
;
#__ type_ start__ end____ width___ exp.time_
  1 omega   30.00   91.00   1.0000    1.5000
omega____ theta____ kappa____ phi______ frames
    -       40.4438   38.0000    0.0000 61

#__ type_ start__ end____ width___ exp.time_
  2 omega    7.00   90.00   1.0000    1.5000
omega____ theta____ kappa____ phi______ frames
    -       40.4438 -114.0000  133.0000 83

#__ type_ start__ end____ width___ exp.time_
  3 omega   15.00  115.00   1.0000    1.5000
omega____ theta____ kappa____ phi______ frames
    -       40.4438   77.0000 -120.0000 100

#__ type_ start__ end____ width___ exp.time_
  4 omega   -8.00   25.00   1.0000    1.5000
omega____ theta____ kappa____ phi______ frames
    -       40.4438  -38.0000  -60.0000 33

#__ type_ start__ end____ width___ exp.time_
  5 omega -125.00  -99.00   1.0000    1.5000
omega____ theta____ kappa____ phi______ frames
    -      -83.0000  132.0000   29.0000 26

#__ type_ start__ end____ width___ exp.time_
  6 omega   79.00  171.00   1.0000    1.5000
omega____ theta____ kappa____ phi______ frames
    -       93.5000  111.0000   30.0000 92

#__ type_ start__ end____ width___ exp.time_
  7 omega   93.00  168.00   1.0000    1.5000
omega____ theta____ kappa____ phi______ frames
    -       93.5000   45.0000  120.0000 75

#__ type_ start__ end____ width___ exp.time_
  8 omega    9.00  117.00   1.0000    1.5000
omega____ theta____ kappa____ phi______ frames
    -       93.5000  -91.0000   11.0000 108

#__ type_ start__ end____ width___ exp.time_
  9 omega   80.00  168.00   1.0000    1.5000
omega____ theta____ kappa____ phi______ frames
    -       93.5000   45.0000 -120.0000 88

#__ type_ start__ end____ width___ exp.time_
 10 omega   71.00  111.00   1.0000    1.5000
omega____ theta____ kappa____ phi______ frames
    -       93.5000  -77.0000  120.0000 40

#__ type_ start__ end____ width___ exp.time_
 11 omega   19.00   77.00   1.0000    1.5000
omega____ theta____ kappa____ phi______ frames
    -       93.5000  -45.0000  120.0000 58

#__ type_ start__ end____ width___ exp.time_
 12 omega   79.00  168.00   1.0000    1.5000
omega____ theta____ kappa____ phi______ frames
    -       93.5000   45.0000  -30.0000 89

#__ type_ start__ end____ width___ exp.time_
 13 omega   15.00   46.00   1.0000    1.5000
omega____ theta____ kappa____ phi______ frames
    -       93.5000  -77.0000  120.0000 31

#__ type_ start__ end____ width___ exp.time_
 14 omega   18.00   85.00   1.0000    1.5000
omega____ theta____ kappa____ phi______ frames
    -       93.5000  -77.0000   30.0000 67

#__ type_ start__ end____ width___ exp.time_
 15 omega   88.00  124.00   1.0000    1.5000
omega____ theta____ kappa____ phi______ frames
    -       93.5000  -77.0000   30.0000 36

#__ type_ start__ end____ width___ exp.time_
 16 omega    9.00  122.00   1.0000    1.5000
omega____ theta____ kappa____ phi______ frames
    -       93.5000  -92.0000 -121.0000 113
;
_diffrn_measurement_device_type 'Xcalibur, Atlas, Gemini ultra'
_diffrn_measurement_method '\w scans'
_diffrn_orient_matrix_UB_11 0.0029899000
_diffrn_orient_matrix_UB_12 0.0547939000
_diffrn_orient_matrix_UB_13 -0.0237380000
_diffrn_orient_matrix_UB_21 -0.1490024000
_diffrn_orient_matrix_UB_22 0.0014752000
_diffrn_orient_matrix_UB_23 -0.0258758000
_diffrn_orient_matrix_UB_31 0.0050908000
_diffrn_orient_matrix_UB_32 0.0094528000
_diffrn_orient_matrix_UB_33 0.1415513000
_diffrn_radiation_monochromator mirror
_diffrn_radiation_type CuK\a
_diffrn_radiation_wavelength 1.54184
_diffrn_reflns_av_R_equivalents 0.0983
_diffrn_reflns_av_unetI/netI 0.0734
_diffrn_reflns_Laue_measured_fraction_full 0.990
_diffrn_reflns_Laue_measured_fraction_max 0.990
_diffrn_reflns_limit_h_max 12
_diffrn_reflns_limit_h_min -12
_diffrn_reflns_limit_k_max 32
_diffrn_reflns_limit_k_min -32
_diffrn_reflns_limit_l_max 12
_diffrn_reflns_limit_l_min -9
_diffrn_reflns_number 21562
_diffrn_reflns_point_group_measured_fraction_full 0.967
_diffrn_reflns_point_group_measured_fraction_max 0.967
_diffrn_reflns_theta_full 67.425
_diffrn_reflns_theta_max 67.425
_diffrn_reflns_theta_min 3.191
_diffrn_source 'Enhance Ultra (Cu) X-ray Source'
_exptl_absorpt_coefficient_mu 1.440
_exptl_absorpt_correction_T_max 1.00000
_exptl_absorpt_correction_T_min 0.38477
_exptl_absorpt_correction_type multi-scan
_exptl_absorpt_process_details
;
CrysAlisPro, Agilent Technologies,
Version 1.171.35.11 (release 16-05-2011 CrysAlis171 .NET)
(compiled May 16 2011,17:55:39)
Empirical absorption correction using spherical harmonics,
 implemented in SCALE3 ABSPACK scaling algorithm.
;
_exptl_crystal_colour yellow
_exptl_crystal_colour_primary yellow
_exptl_crystal_density_diffrn 1.418
_exptl_crystal_description block
_exptl_crystal_F_000 1368
_exptl_crystal_size_max 0.48
_exptl_crystal_size_mid 0.46
_exptl_crystal_size_min 0.4
_refine_diff_density_max 0.393
_refine_diff_density_min -0.733
_refine_diff_density_rms 0.092
_refine_ls_abs_structure_details
;
 Flack x determined using 3747 quotients [(I+)-(I-)]/[(I+)+(I-)]
 (Parsons, Flack and Wagner, Acta Cryst. B69 (2013) 249-259).
;
_refine_ls_abs_structure_Flack 0.08(2)
_refine_ls_extinction_method none
_refine_ls_goodness_of_fit_ref 1.031
_refine_ls_hydrogen_treatment constr
_refine_ls_matrix_type full
_refine_ls_number_parameters 867
_refine_ls_number_reflns 10748
_refine_ls_number_restraints 1
_refine_ls_restrained_S_all 1.031
_refine_ls_R_factor_all 0.0765
_refine_ls_R_factor_gt 0.0692
_refine_ls_shift/su_max 0.000
_refine_ls_shift/su_mean 0.000
_refine_ls_structure_factor_coef Fsqd
_refine_ls_weighting_details 'w=1/[\s^2^(Fo^2^)+(0.1142P)^2^] where P=(Fo^2^+2Fc^2^)/3'
_refine_ls_weighting_scheme calc
_refine_ls_wR_factor_gt 0.1685
_refine_ls_wR_factor_ref 0.1795
_reflns_Friedel_coverage 0.910
_reflns_Friedel_fraction_full 0.942
_reflns_Friedel_fraction_max 0.942
_reflns_number_gt 9415
_reflns_number_total 10748
_reflns_threshold_expression 'I > 2\s(I)'
_cod_data_source_file d1sc02343h2.cif
_cod_data_source_block 170111_d_189_4
_cod_original_cell_volume 3089.5(3)
_cod_database_code 1564596
_shelx_shelxl_version_number 2016/6
_chemical_oxdiff_formula 'c10 h10 n2 o8 s1'
_shelx_space_group_comment
;
The symmetry employed for this shelxl refinement is uniquely defined
by the following loop, which should always be used as a source of
symmetry information in preference to the above space-group names.
They are only intended as comments.
;
_cell_oxdiff_angle_alpha 90.006(4)
_cell_oxdiff_angle_beta 101.956(5)
_cell_oxdiff_angle_gamma 89.946(5)
_cell_oxdiff_length_a 10.5601(7)
_cell_oxdiff_length_b 27.6966(14)
_cell_oxdiff_length_c 10.7975(4)
_cell_oxdiff_measurement_reflns_used 7943
_cell_oxdiff_volume 3089.5(3)
_shelx_estimated_absorpt_t_max 0.597
_shelx_estimated_absorpt_t_min 0.545
_reflns_odcompleteness_completeness 99.96
_reflns_odcompleteness_iscentric 1
_reflns_odcompleteness_theta 64.99
_olex2_refinement_description
;
1. Fixed Uiso
 At 1.2 times of:
  All C(H) groups, All N(H) groups
 At 1.5 times of:
  All C(H,H,H) groups
2.a Ternary CH refined with riding coordinates:
 C11(H11), C12(H12), C46(H46), C47(H47)
2.b Aromatic/amide H refined with riding coordinates:
 N2(H2), C1(H1), C2(H2A), C3(H3), C7(H7), C8(H8), C9(H9), C14(H14), C17(H17),
 C18(H18), C19(H19), C20(H20), C25(H25), C26(H26), C27(H27), C28(H28), C31(H31),
  C32(H32), C34(H34), C35(H35), N7(H7A), C36(H36), C37(H37), C38(H38), C42(H42),
  C43(H43), C44(H44), C49(H49), C52(H52), C53(H53), C54(H54), C55(H55),
 C60(H60), C61(H61), C62(H62), C63(H63), C66(H66), C67(H67), C69(H69), C70(H70)
2.c Idealised Me refined as rotating group:
 C29(H29A,H29B,H29C), C64(H64A,H64B,H64C)
;
_olex2_submission_special_instructions 'No special instructions were received'

loop_
_space_group_symop_operation_xyz
'x, y, z'
'-x, y+1/2, -z'

loop_
_atom_site_label
_atom_site_type_symbol
_atom_site_fract_x
_atom_site_fract_y
_atom_site_fract_z
_atom_site_U_iso_or_equiv
_atom_site_adp_type
_atom_site_occupancy
_atom_site_site_symmetry_order
_atom_site_calc_flag
_atom_site_refinement_flags_posn
_atom_site_refinement_flags_adp
_atom_site_refinement_flags_occupancy
_atom_site_disorder_assembly
_atom_site_disorder_group
S1 S 0.26252(14) 0.72820(5) 0.81907(13) 0.0341(3) Uani 1 1 d . . . . .
O1 O 0.4997(4) 0.6391(2) 0.2135(4) 0.0449(11) Uani 1 1 d . . . . .
O2 O 0.5146(5) 0.74585(18) 0.3679(4) 0.0526(13) Uani 1 1 d . . . . .
O3 O 0.7352(4) 0.64891(17) 0.6804(4) 0.0428(11) Uani 1 1 d . . . . .
O4 O 0.1999(4) 0.76329(17) 0.7314(4) 0.0432(11) Uani 1 1 d . . . . .
O5 O 0.1996(5) 0.7090(2) 0.9125(5) 0.0505(12) Uani 1 1 d . . . . .
O6 O 0.8204(7) 0.8397(4) 1.0251(6) 0.098(3) Uani 1 1 d . . . . .
O7 O 0.8220(8) 0.7911(2) 1.1814(8) 0.107(3) Uani 1 1 d . . . . .
N1 N 0.9279(5) 0.69726(18) 0.3644(4) 0.0315(11) Uani 1 1 d . . . . .
N2 N 0.7096(5) 0.6473(2) 0.3154(4) 0.0345(11) Uani 1 1 d . . . . .
H2 H 0.759659 0.646344 0.391411 0.041 Uiso 1 1 calc R . . . .
N3 N 0.6091(4) 0.68756(16) 0.5098(4) 0.0241(9) Uani 1 1 d . . . . .
N4 N 0.2963(5) 0.68279(17) 0.7329(5) 0.0312(10) Uani 1 1 d . . . . .
N5 N 0.7731(7) 0.8076(3) 1.0792(7) 0.063(2) Uani 1 1 d . . . . .
C1 C 1.0362(6) 0.7220(3) 0.3925(6) 0.0382(14) Uani 1 1 d . . . . .
H1 H 1.061163 0.735303 0.475054 0.046 Uiso 1 1 calc R . . . .
C2 C 1.1173(6) 0.7299(3) 0.3054(6) 0.0437(15) Uani 1 1 d . . . . .
H2A H 1.195664 0.747471 0.330424 0.052 Uiso 1 1 calc R . . . .
C3 C 1.0830(6) 0.7123(2) 0.1868(6) 0.0397(14) Uani 1 1 d . . . . .
H3 H 1.136915 0.717248 0.127566 0.048 Uiso 1 1 calc R . . . .
C4 C 0.9640(6) 0.6860(2) 0.1513(6) 0.0345(13) Uani 1 1 d . . . . .
C5 C 0.8917(5) 0.6790(2) 0.2449(5) 0.0279(12) Uani 1 1 d . . . . .
C6 C 0.7728(6) 0.6528(2) 0.2151(5) 0.0294(12) Uani 1 1 d . . . . .
C7 C 0.7304(7) 0.6355(2) 0.0948(6) 0.0405(15) Uani 1 1 d . . . . .
H7 H 0.651678 0.617821 0.074795 0.049 Uiso 1 1 calc R . . . .
C8 C 0.8014(7) 0.6436(3) 0.0014(5) 0.0406(15) Uani 1 1 d . . . . .
H8 H 0.769655 0.632104 -0.082053 0.049 Uiso 1 1 calc R . . . .
C9 C 0.9173(7) 0.6682(3) 0.0293(6) 0.0406(15) Uani 1 1 d . . . . .
H9 H 0.965779 0.673014 -0.034586 0.049 Uiso 1 1 calc R . . . .
C10 C 0.5812(5) 0.6433(2) 0.3108(5) 0.0297(12) Uani 1 1 d . . . . .
C11 C 0.5486(5) 0.6446(2) 0.4439(5) 0.0274(11) Uani 1 1 d . . . . .
H11 H 0.590284 0.615792 0.491291 0.033 Uiso 1 1 calc R . . . .
C12 C 0.4029(5) 0.6417(2) 0.4422(5) 0.0311(12) Uani 1 1 d . . . . .
H12 H 0.358902 0.668114 0.386148 0.037 Uiso 1 1 calc R . . . .
C13 C 0.3777(5) 0.6500(2) 0.5731(5) 0.0292(12) Uani 1 1 d . . . . .
C14 C 0.3173(5) 0.6891(2) 0.6091(5) 0.0290(12) Uani 1 1 d . . . . .
H14 H 0.292602 0.716895 0.558259 0.035 Uiso 1 1 calc R . . . .
C15 C 0.3559(5) 0.6386(2) 0.7799(5) 0.0291(12) Uani 1 1 d . . . . .
C16 C 0.4057(5) 0.6177(2) 0.6824(5) 0.0281(11) Uani 1 1 d . . . . .
C17 C 0.4701(6) 0.5735(2) 0.7068(5) 0.0367(14) Uani 1 1 d . . . . .
H17 H 0.506452 0.558511 0.643214 0.044 Uiso 1 1 calc R . . . .
C18 C 0.4807(6) 0.5517(2) 0.8236(6) 0.0404(14) Uani 1 1 d . . . . .
H18 H 0.524491 0.521689 0.839753 0.048 Uiso 1 1 calc R . . . .
C19 C 0.4280(6) 0.5733(2) 0.9177(6) 0.0372(14) Uani 1 1 d . . . . .
H19 H 0.434957 0.557411 0.996819 0.045 Uiso 1 1 calc R . . . .
C20 C 0.3656(6) 0.6175(2) 0.8981(5) 0.0346(13) Uani 1 1 d . . . . .
H20 H 0.330994 0.632711 0.962592 0.042 Uiso 1 1 calc R . . . .
C21 C 0.5887(6) 0.7348(2) 0.4653(5) 0.0336(13) Uani 1 1 d . . . . .
C22 C 0.6782(7) 0.7656(2) 0.5571(6) 0.0393(14) Uani 1 1 d . . . . .
C23 C 0.7485(6) 0.7359(2) 0.6494(5) 0.0338(13) Uani 1 1 d . . . . .
C24 C 0.7022(5) 0.6857(2) 0.6226(5) 0.0268(11) Uani 1 1 d . . . . .
C25 C 0.7000(8) 0.8149(3) 0.5573(8) 0.0559(19) Uani 1 1 d . . . . .
H25 H 0.650143 0.835658 0.495894 0.067 Uiso 1 1 calc R . . . .
C26 C 0.7996(9) 0.8326(3) 0.6529(9) 0.066(2) Uani 1 1 d . . . . .
H26 H 0.818692 0.866157 0.656028 0.079 Uiso 1 1 calc R . . . .
C27 C 0.8710(8) 0.8022(3) 0.7432(8) 0.060(2) Uani 1 1 d . . . . .
H27 H 0.939163 0.815136 0.805788 0.072 Uiso 1 1 calc R . . . .
C28 C 0.8445(7) 0.7534(3) 0.7436(7) 0.0497(18) Uani 1 1 d . . . . .
H28 H 0.891253 0.732683 0.807100 0.060 Uiso 1 1 calc R . . . .
C29 C 0.3473(7) 0.5935(3) 0.3864(6) 0.0462(17) Uani 1 1 d . . . . .
H29A H 0.252517 0.594675 0.370815 0.069 Uiso 1 1 calc GR . . . .
H29B H 0.378931 0.567425 0.446070 0.069 Uiso 1 1 calc GR . . . .
H29C H 0.374870 0.587600 0.306500 0.069 Uiso 1 1 calc GR . . . .
C30 C 0.4145(6) 0.7505(2) 0.8960(6) 0.0307(12) Uani 1 1 d . . . . .
C31 C 0.4753(7) 0.7840(3) 0.8344(6) 0.0443(16) Uani 1 1 d . . . . .
H31 H 0.435893 0.794275 0.751441 0.053 Uiso 1 1 calc R . . . .
C32 C 0.5949(7) 0.8030(3) 0.8940(7) 0.0493(17) Uani 1 1 d . . . . .
H32 H 0.638604 0.826074 0.852989 0.059 Uiso 1 1 calc R . . . .
C33 C 0.6471(7) 0.7870(3) 1.0135(7) 0.0450(16) Uani 1 1 d . . . . .
C34 C 0.5906(8) 0.7531(3) 1.0752(7) 0.0497(18) Uani 1 1 d . . . . .
H34 H 0.631605 0.742428 1.157280 0.060 Uiso 1 1 calc R . . . .
C35 C 0.4712(7) 0.7344(2) 1.0151(6) 0.0428(16) Uani 1 1 d . . . . .
H35 H 0.429181 0.710757 1.056034 0.051 Uiso 1 1 calc R . . . .
S2 S 1.23258(13) 0.43790(5) 0.67907(13) 0.0324(3) Uani 1 1 d . . . . .
O8 O 1.0153(4) 0.51527(19) 1.2875(4) 0.0447(11) Uani 1 1 d . . . . .
O9 O 0.9896(6) 0.39401(17) 1.1199(4) 0.0558(14) Uani 1 1 d . . . . .
O10 O 0.7735(4) 0.50399(17) 0.8398(5) 0.0471(12) Uani 1 1 d . . . . .
O11 O 1.2945(4) 0.40618(17) 0.7772(4) 0.0445(11) Uani 1 1 d . . . . .
O12 O 1.2990(4) 0.45416(18) 0.5853(5) 0.0462(11) Uani 1 1 d . . . . .
O13 O 0.6840(6) 0.3181(3) 0.4833(6) 0.078(2) Uani 1 1 d . . . . .
O14 O 0.6698(7) 0.3707(2) 0.3325(8) 0.100(3) Uani 1 1 d . . . . .
N6 N 0.5767(5) 0.4661(2) 1.1165(5) 0.0372(12) Uani 1 1 d . . . . .
N7 N 0.8095(5) 0.50584(19) 1.1761(4) 0.0330(11) Uani 1 1 d . . . . .
H7A H 0.764251 0.505854 1.097939 0.040 Uiso 1 1 calc R . . . .
N8 N 0.9086(4) 0.45749(16) 0.9926(4) 0.0240(9) Uani 1 1 d . . . . .
N9 N 1.1891(4) 0.48596(18) 0.7514(4) 0.0291(10) Uani 1 1 d . . . . .
N10 N 0.7245(7) 0.3528(2) 0.4322(7) 0.0556(17) Uani 1 1 d . . . . .
C36 C 0.4627(6) 0.4443(3) 1.0867(6) 0.0458(16) Uani 1 1 d . . . . .
H36 H 0.435919 0.432451 1.002836 0.055 Uiso 1 1 calc R . . . .
C37 C 0.3787(7) 0.4376(3) 1.1704(7) 0.0493(17) Uani 1 1 d . . . . .
H37 H 0.297744 0.421863 1.143230 0.059 Uiso 1 1 calc R . . . .
C38 C 0.4155(7) 0.4542(3) 1.2914(7) 0.0468(17) Uani 1 1 d . . . . .
H38 H 0.359870 0.450394 1.349513 0.056 Uiso 1 1 calc R . . . .
C39 C 0.5368(6) 0.4771(2) 1.3297(6) 0.0355(13) Uani 1 1 d . . . . .
C40 C 0.6130(6) 0.4826(2) 1.2373(5) 0.0312(12) Uani 1 1 d . . . . .
C41 C 0.7369(6) 0.5051(2) 1.2725(5) 0.0314(12) Uani 1 1 d . . . . .
C42 C 0.7807(6) 0.5218(2) 1.3935(5) 0.0351(13) Uani 1 1 d . . . . .
H42 H 0.862405 0.537376 1.415878 0.042 Uiso 1 1 calc R . . . .
C43 C 0.7040(7) 0.5157(3) 1.4834(6) 0.0440(16) Uani 1 1 d . . . . .
H43 H 0.735135 0.527047 1.567117 0.053 Uiso 1 1 calc R . . . .
C44 C 0.5858(7) 0.4939(3) 1.4543(6) 0.0423(15) Uani 1 1 d . . . . .
H44 H 0.536151 0.489969 1.517577 0.051 Uiso 1 1 calc R . . . .
C45 C 0.9394(6) 0.5065(2) 1.1893(5) 0.0301(12) Uani 1 1 d . . . . .
C46 C 0.9926(5) 0.4927(2) 1.0712(5) 0.0271(11) Uani 1 1 d . . . . .
H46 H 1.076786 0.475842 1.103342 0.033 Uiso 1 1 calc R . . . .
C47 C 1.0244(5) 0.5371(2) 0.9978(5) 0.0282(11) Uani 1 1 d . . . . .
H47 H 0.943277 0.556075 0.967949 0.034 Uiso 1 1 calc R . . . .
C48 C 1.0778(5) 0.5220(2) 0.8844(5) 0.0272(11) Uani 1 1 d . . . . .
C49 C 1.1485(5) 0.4828(2) 0.8675(5) 0.0287(12) Uani 1 1 d . . . . .
H49 H 1.168138 0.456760 0.925621 0.034 Uiso 1 1 calc R . . . .
C50 C 1.1326(5) 0.5283(2) 0.6893(5) 0.0260(11) Uani 1 1 d . . . . .
C51 C 1.0666(5) 0.5515(2) 0.7718(5) 0.0277(11) Uani 1 1 d . . . . .
C52 C 1.0045(6) 0.5949(2) 0.7376(5) 0.0314(12) Uani 1 1 d . . . . .
H52 H 0.959389 0.610921 0.793212 0.038 Uiso 1 1 calc R . . . .
C53 C 1.0092(6) 0.6148(2) 0.6210(5) 0.0350(13) Uani 1 1 d . . . . .
H53 H 0.968518 0.644932 0.596828 0.042 Uiso 1 1 calc R . . . .
C54 C 1.0733(6) 0.5907(2) 0.5392(5) 0.0340(13) Uani 1 1 d . . . . .
H54 H 1.073793 0.604513 0.458812 0.041 Uiso 1 1 calc R . . . .
C55 C 1.1366(6) 0.5472(2) 0.5711(5) 0.0300(12) Uani 1 1 d . . . . .
H55 H 1.180616 0.531011 0.514861 0.036 Uiso 1 1 calc R . . . .
C56 C 0.9161(6) 0.4088(2) 1.0276(5) 0.0334(13) Uani 1 1 d . . . . .
C57 C 0.8151(6) 0.3834(2) 0.9363(5) 0.0350(13) Uani 1 1 d . . . . .
C58 C 0.7490(6) 0.4172(2) 0.8534(6) 0.0331(13) Uani 1 1 d . . . . .
C59 C 0.8051(6) 0.4653(2) 0.8881(5) 0.0296(12) Uani 1 1 d . . . . .
C60 C 0.7827(9) 0.3347(3) 0.9269(7) 0.0530(19) Uani 1 1 d . . . . .
H60 H 0.829445 0.311358 0.982943 0.064 Uiso 1 1 calc R . . . .
C61 C 0.6786(9) 0.3218(3) 0.8317(8) 0.058(2) Uani 1 1 d . . . . .
H61 H 0.653382 0.288862 0.822607 0.070 Uiso 1 1 calc R . . . .
C62 C 0.6112(8) 0.3551(3) 0.7505(8) 0.058(2) Uani 1 1 d . . . . .
H62 H 0.541061 0.344770 0.685951 0.070 Uiso 1 1 calc R . . . .
C63 C 0.6433(7) 0.4039(3) 0.7607(7) 0.0493(17) Uani 1 1 d . . . . .
H63 H 0.594679 0.427186 0.706027 0.059 Uiso 1 1 calc R . . . .
C64 C 1.1236(7) 0.5692(2) 1.0836(6) 0.0401(14) Uani 1 1 d . . . . .
H64A H 1.149446 0.595596 1.033739 0.060 Uiso 1 1 calc GR . . . .
H64B H 1.199935 0.549946 1.120901 0.060 Uiso 1 1 calc GR . . . .
H64C H 1.085015 0.582598 1.151221 0.060 Uiso 1 1 calc GR . . . .
C65 C 1.0841(6) 0.4114(2) 0.6030(5) 0.0304(12) Uani 1 1 d . . . . .
C66 C 1.0220(6) 0.3804(2) 0.6719(6) 0.0372(14) Uani 1 1 d . . . . .
H66 H 1.059376 0.373075 0.757578 0.045 Uiso 1 1 calc R . . . .
C67 C 0.9056(7) 0.3604(3) 0.6143(7) 0.0469(16) Uani 1 1 d . . . . .
H67 H 0.862560 0.338164 0.658254 0.056 Uiso 1 1 calc R . . . .
C68 C 0.8528(7) 0.3733(2) 0.4918(6) 0.0430(16) Uani 1 1 d . . . . .
C69 C 0.9123(7) 0.4048(2) 0.4227(6) 0.0444(16) Uani 1 1 d . . . . .
H69 H 0.872768 0.412713 0.337901 0.053 Uiso 1 1 calc R . . . .
C70 C 1.0308(7) 0.4245(2) 0.4794(6) 0.0411(15) Uani 1 1 d . . . . .
H70 H 1.074281 0.446440 0.434733 0.049 Uiso 1 1 calc R . . . .

loop_
_atom_site_aniso_label
_atom_site_aniso_U_11
_atom_site_aniso_U_22
_atom_site_aniso_U_33
_atom_site_aniso_U_23
_atom_site_aniso_U_13
_atom_site_aniso_U_12
S1 0.0253(7) 0.0459(8) 0.0349(8) -0.0057(6) 0.0148(6) 0.0025(6)
O1 0.027(2) 0.085(3) 0.022(2) -0.007(2) 0.0039(17) -0.008(2)
O2 0.062(3) 0.050(3) 0.037(3) 0.011(2) -0.011(2) -0.003(2)
O3 0.040(2) 0.051(3) 0.031(2) 0.0024(19) -0.0092(19) 0.005(2)
O4 0.032(2) 0.054(3) 0.044(3) -0.001(2) 0.008(2) 0.011(2)
O5 0.044(3) 0.066(3) 0.052(3) -0.015(2) 0.032(2) -0.007(2)
O6 0.068(5) 0.168(8) 0.061(4) -0.033(4) 0.020(3) -0.063(5)
O7 0.095(6) 0.059(4) 0.127(6) 0.000(4) -0.069(5) 0.007(4)
N1 0.024(2) 0.046(3) 0.024(2) 0.0044(19) 0.0036(18) 0.002(2)
N2 0.022(2) 0.060(3) 0.022(2) -0.001(2) 0.0044(18) -0.003(2)
N3 0.021(2) 0.036(2) 0.015(2) 0.0000(17) 0.0015(16) 0.0011(18)
N4 0.024(2) 0.037(3) 0.033(2) 0.001(2) 0.0087(19) -0.0004(19)
N5 0.043(4) 0.075(5) 0.066(5) -0.031(4) -0.003(4) 0.007(4)
C1 0.027(3) 0.054(4) 0.030(3) 0.000(3) -0.001(2) -0.004(3)
C2 0.029(3) 0.053(4) 0.050(4) 0.002(3) 0.008(3) -0.006(3)
C3 0.032(3) 0.047(3) 0.044(4) 0.009(3) 0.018(3) -0.004(3)
C4 0.035(3) 0.040(3) 0.032(3) 0.005(2) 0.017(2) 0.002(3)
C5 0.024(3) 0.033(3) 0.026(3) 0.008(2) 0.005(2) 0.007(2)
C6 0.025(3) 0.041(3) 0.023(3) -0.001(2) 0.007(2) 0.002(2)
C7 0.040(4) 0.050(4) 0.031(3) -0.009(3) 0.007(3) 0.001(3)
C8 0.049(4) 0.056(4) 0.019(3) -0.005(3) 0.015(3) 0.006(3)
C9 0.046(4) 0.053(4) 0.030(3) 0.003(3) 0.024(3) 0.001(3)
C10 0.025(3) 0.045(3) 0.022(3) -0.001(2) 0.010(2) -0.005(2)
C11 0.018(2) 0.039(3) 0.025(3) -0.002(2) 0.003(2) -0.003(2)
C12 0.018(2) 0.050(3) 0.026(3) -0.002(2) 0.006(2) -0.001(2)
C13 0.017(3) 0.047(3) 0.024(3) -0.002(2) 0.003(2) -0.004(2)
C14 0.021(3) 0.043(3) 0.024(3) -0.001(2) 0.006(2) -0.002(2)
C15 0.021(3) 0.041(3) 0.026(3) -0.002(2) 0.007(2) -0.009(2)
C16 0.018(3) 0.036(3) 0.030(3) -0.006(2) 0.003(2) -0.007(2)
C17 0.034(3) 0.048(3) 0.029(3) -0.012(3) 0.009(2) -0.007(3)
C18 0.029(3) 0.044(3) 0.045(4) 0.001(3) 0.000(3) -0.001(3)
C19 0.033(3) 0.046(3) 0.031(3) 0.010(3) 0.004(2) -0.009(3)
C20 0.032(3) 0.045(3) 0.028(3) -0.005(2) 0.009(2) -0.009(3)
C21 0.033(3) 0.045(3) 0.022(3) 0.001(2) 0.003(2) 0.000(3)
C22 0.038(3) 0.048(4) 0.033(3) -0.005(3) 0.011(3) -0.008(3)
C23 0.030(3) 0.045(3) 0.028(3) -0.007(2) 0.007(2) -0.002(2)
C24 0.019(3) 0.042(3) 0.019(2) -0.002(2) 0.003(2) -0.001(2)
C25 0.065(5) 0.044(4) 0.058(5) 0.000(3) 0.011(4) -0.013(4)
C26 0.069(6) 0.055(5) 0.078(6) -0.020(4) 0.023(5) -0.027(4)
C27 0.051(5) 0.063(5) 0.061(5) -0.024(4) 0.002(4) -0.020(4)
C28 0.041(4) 0.059(4) 0.043(4) -0.010(3) -0.004(3) -0.013(3)
C29 0.035(3) 0.074(5) 0.032(3) -0.015(3) 0.012(3) -0.022(3)
C30 0.033(3) 0.032(3) 0.029(3) -0.005(2) 0.011(2) 0.004(2)
C31 0.042(4) 0.054(4) 0.036(3) 0.010(3) 0.006(3) 0.001(3)
C32 0.036(4) 0.066(5) 0.045(4) 0.003(3) 0.006(3) -0.012(3)
C33 0.037(4) 0.049(4) 0.048(4) -0.021(3) 0.005(3) 0.003(3)
C34 0.060(5) 0.047(4) 0.034(4) -0.004(3) -0.010(3) 0.005(3)
C35 0.054(4) 0.040(3) 0.032(3) 0.001(3) 0.004(3) 0.000(3)
S2 0.0254(7) 0.0426(8) 0.0320(7) -0.0040(6) 0.0125(6) 0.0024(6)
O8 0.035(2) 0.078(3) 0.022(2) -0.005(2) 0.0064(18) -0.016(2)
O9 0.072(4) 0.044(3) 0.041(3) 0.008(2) -0.012(2) 0.008(2)
O10 0.038(3) 0.042(2) 0.052(3) 0.005(2) -0.012(2) 0.0038(19)
O11 0.029(2) 0.053(3) 0.049(3) -0.001(2) 0.001(2) 0.011(2)
O12 0.037(3) 0.057(3) 0.052(3) -0.012(2) 0.026(2) -0.003(2)
O13 0.057(4) 0.104(5) 0.071(4) -0.030(4) 0.012(3) -0.035(4)
O14 0.074(5) 0.054(3) 0.134(6) -0.008(4) -0.064(5) 0.006(3)
N6 0.031(3) 0.053(3) 0.027(2) 0.000(2) 0.005(2) 0.004(2)
N7 0.028(3) 0.053(3) 0.019(2) -0.003(2) 0.0071(19) 0.003(2)
N8 0.020(2) 0.033(2) 0.019(2) 0.0029(17) 0.0041(17) 0.0020(18)
N9 0.023(2) 0.040(3) 0.026(2) -0.0009(19) 0.0078(18) -0.0026(19)
N10 0.044(4) 0.051(4) 0.064(4) -0.024(3) -0.006(3) 0.003(3)
C36 0.033(3) 0.059(4) 0.041(3) -0.001(3) -0.003(3) -0.006(3)
C37 0.034(3) 0.057(4) 0.054(4) 0.006(3) 0.004(3) -0.009(3)
C38 0.040(4) 0.052(4) 0.055(4) 0.004(3) 0.023(3) 0.003(3)
C39 0.032(3) 0.042(3) 0.035(3) 0.001(3) 0.010(3) 0.007(2)
C40 0.027(3) 0.036(3) 0.030(3) 0.001(2) 0.004(2) 0.003(2)
C41 0.032(3) 0.038(3) 0.025(3) 0.002(2) 0.010(2) 0.005(2)
C42 0.034(3) 0.045(3) 0.028(3) -0.007(2) 0.011(2) -0.003(3)
C43 0.051(4) 0.055(4) 0.027(3) -0.007(3) 0.010(3) 0.002(3)
C44 0.046(4) 0.048(4) 0.039(3) -0.005(3) 0.024(3) 0.004(3)
C45 0.028(3) 0.041(3) 0.022(3) 0.005(2) 0.006(2) -0.003(2)
C46 0.021(2) 0.039(3) 0.020(3) 0.001(2) 0.001(2) 0.002(2)
C47 0.025(3) 0.038(3) 0.023(3) 0.001(2) 0.006(2) 0.001(2)
C48 0.025(3) 0.036(3) 0.021(3) -0.002(2) 0.005(2) -0.004(2)
C49 0.025(3) 0.038(3) 0.025(3) -0.001(2) 0.009(2) -0.006(2)
C50 0.021(3) 0.036(3) 0.022(2) -0.003(2) 0.004(2) -0.008(2)
C51 0.022(3) 0.036(3) 0.025(3) 0.002(2) 0.002(2) -0.008(2)
C52 0.029(3) 0.041(3) 0.024(3) -0.004(2) 0.006(2) -0.002(2)
C53 0.027(3) 0.046(3) 0.030(3) 0.004(2) 0.002(2) -0.002(2)
C54 0.035(3) 0.047(3) 0.020(3) 0.008(2) 0.004(2) -0.012(3)
C55 0.028(3) 0.038(3) 0.025(3) -0.004(2) 0.008(2) -0.009(2)
C56 0.044(3) 0.034(3) 0.023(3) 0.002(2) 0.011(3) 0.001(3)
C57 0.036(3) 0.042(3) 0.031(3) -0.002(2) 0.018(3) -0.004(3)
C58 0.024(3) 0.046(3) 0.030(3) -0.007(2) 0.008(2) -0.005(2)
C59 0.026(3) 0.039(3) 0.023(3) -0.001(2) 0.004(2) 0.002(2)
C60 0.071(5) 0.042(4) 0.051(4) 0.002(3) 0.026(4) -0.009(3)
C61 0.067(5) 0.053(4) 0.063(5) -0.016(4) 0.031(4) -0.026(4)
C62 0.044(4) 0.074(5) 0.056(5) -0.025(4) 0.012(4) -0.026(4)
C63 0.032(3) 0.063(4) 0.048(4) -0.014(3) -0.001(3) -0.004(3)
C64 0.047(4) 0.046(3) 0.028(3) -0.007(3) 0.008(3) -0.010(3)
C65 0.031(3) 0.039(3) 0.024(3) -0.004(2) 0.010(2) 0.006(2)
C66 0.035(3) 0.048(3) 0.028(3) 0.001(3) 0.005(3) -0.001(3)
C67 0.043(4) 0.053(4) 0.044(4) -0.006(3) 0.007(3) -0.007(3)
C68 0.036(4) 0.045(4) 0.044(4) -0.016(3) 0.000(3) 0.003(3)
C69 0.056(4) 0.040(3) 0.030(3) -0.003(3) -0.008(3) 0.004(3)
C70 0.051(4) 0.045(4) 0.025(3) 0.000(3) 0.005(3) -0.001(3)

loop_
_atom_type_symbol
_atom_type_description
_atom_type_scat_dispersion_real
_atom_type_scat_dispersion_imag
_atom_type_scat_source
C C 0.0181 0.0091 'International Tables Vol C Tables 4.2.6.8 and 6.1.1.4'
H H 0.0000 0.0000 'International Tables Vol C Tables 4.2.6.8 and 6.1.1.4'
N N 0.0311 0.0180 'International Tables Vol C Tables 4.2.6.8 and 6.1.1.4'
O O 0.0492 0.0322 'International Tables Vol C Tables 4.2.6.8 and 6.1.1.4'
S S 0.3331 0.5567 'International Tables Vol C Tables 4.2.6.8 and 6.1.1.4'

loop_
_geom_angle_atom_site_label_1
_geom_angle_atom_site_label_2
_geom_angle_atom_site_label_3
_geom_angle
_geom_angle_site_symmetry_1
_geom_angle_site_symmetry_3
_geom_angle_publ_flag
O4 S1 O5 120.5(3) . . ?
O4 S1 N4 105.7(3) . . ?
O4 S1 C30 109.1(3) . . ?
O5 S1 N4 107.7(3) . . ?
O5 S1 C30 108.1(3) . . ?
N4 S1 C30 104.6(3) . . ?
C1 N1 C5 118.1(5) . . ?
C6 N2 H2 115.9 . . ?
C10 N2 H2 115.9 . . ?
C10 N2 C6 128.2(5) . . ?
C21 N3 C11 125.0(4) . . ?
C21 N3 C24 111.4(4) . . ?
C24 N3 C11 123.5(4) . . ?
C14 N4 S1 122.4(4) . . ?
C14 N4 C15 107.5(5) . . ?
C15 N4 S1 125.9(4) . . ?
O6 N5 C33 117.7(7) . . ?
O7 N5 O6 124.8(8) . . ?
O7 N5 C33 117.5(8) . . ?
N1 C1 H1 118.5 . . ?
N1 C1 C2 123.0(6) . . ?
C2 C1 H1 118.5 . . ?
C1 C2 H2A 120.1 . . ?
C3 C2 C1 119.8(6) . . ?
C3 C2 H2A 120.1 . . ?
C2 C3 H3 120.5 . . ?
C2 C3 C4 119.0(6) . . ?
C4 C3 H3 120.5 . . ?
C5 C4 C3 117.1(5) . . ?
C9 C4 C3 123.3(6) . . ?
C9 C4 C5 119.6(6) . . ?
N1 C5 C4 123.0(5) . . ?
N1 C5 C6 117.5(5) . . ?
C4 C5 C6 119.5(5) . . ?
N2 C6 C5 114.9(5) . . ?
C7 C6 N2 125.7(6) . . ?
C7 C6 C5 119.3(5) . . ?
C6 C7 H7 119.6 . . ?
C6 C7 C8 120.7(6) . . ?
C8 C7 H7 119.6 . . ?
C7 C8 H8 119.7 . . ?
C9 C8 C7 120.5(5) . . ?
C9 C8 H8 119.7 . . ?
C4 C9 H9 119.9 . . ?
C8 C9 C4 120.2(6) . . ?
C8 C9 H9 119.9 . . ?
O1 C10 N2 124.4(5) . . ?
O1 C10 C11 123.4(5) . . ?
N2 C10 C11 112.2(5) . . ?
N3 C11 C10 108.2(4) . . ?
N3 C11 H11 107.3 . . ?
N3 C11 C12 112.6(4) . . ?
C10 C11 H11 107.3 . . ?
C12 C11 C10 113.8(4) . . ?
C12 C11 H11 107.3 . . ?
C11 C12 H12 107.9 . . ?
C13 C12 C11 110.5(4) . . ?
C13 C12 H12 107.9 . . ?
C13 C12 C29 112.0(5) . . ?
C29 C12 C11 110.6(5) . . ?
C29 C12 H12 107.9 . . ?
C14 C13 C12 125.1(5) . . ?
C14 C13 C16 106.6(5) . . ?
C16 C13 C12 128.2(5) . . ?
N4 C14 H14 124.8 . . ?
C13 C14 N4 110.4(5) . . ?
C13 C14 H14 124.8 . . ?
C16 C15 N4 107.2(5) . . ?
C20 C15 N4 129.4(5) . . ?
C20 C15 C16 123.5(6) . . ?
C15 C16 C13 108.1(5) . . ?
C15 C16 C17 117.7(5) . . ?
C17 C16 C13 134.2(5) . . ?
C16 C17 H17 120.0 . . ?
C18 C17 C16 120.0(6) . . ?
C18 C17 H17 120.0 . . ?
C17 C18 H18 119.6 . . ?
C17 C18 C19 120.7(6) . . ?
C19 C18 H18 119.6 . . ?
C18 C19 H19 119.5 . . ?
C20 C19 C18 121.1(6) . . ?
C20 C19 H19 119.5 . . ?
C15 C20 H20 121.5 . . ?
C19 C20 C15 117.1(6) . . ?
C19 C20 H20 121.5 . . ?
O2 C21 N3 124.1(5) . . ?
O2 C21 C22 129.8(6) . . ?
N3 C21 C22 106.0(5) . . ?
C23 C22 C21 108.2(6) . . ?
C23 C22 C25 121.4(6) . . ?
C25 C22 C21 130.4(7) . . ?
C22 C23 C24 108.1(5) . . ?
C28 C23 C22 122.0(6) . . ?
C28 C23 C24 129.9(6) . . ?
O3 C24 N3 123.8(5) . . ?
O3 C24 C23 130.0(5) . . ?
N3 C24 C23 106.2(5) . . ?
C22 C25 H25 121.8 . . ?
C22 C25 C26 116.4(8) . . ?
C26 C25 H25 121.8 . . ?
C25 C26 H26 119.3 . . ?
C27 C26 C25 121.4(7) . . ?
C27 C26 H26 119.3 . . ?
C26 C27 H27 119.5 . . ?
C28 C27 C26 121.1(7) . . ?
C28 C27 H27 119.5 . . ?
C23 C28 C27 117.6(7) . . ?
C23 C28 H28 121.2 . . ?
C27 C28 H28 121.2 . . ?
C12 C29 H29A 109.5 . . ?
C12 C29 H29B 109.5 . . ?
C12 C29 H29C 109.5 . . ?
H29A C29 H29B 109.5 . . ?
H29A C29 H29C 109.5 . . ?
H29B C29 H29C 109.5 . . ?
C31 C30 S1 118.7(5) . . ?
C31 C30 C35 121.0(6) . . ?
C35 C30 S1 120.3(5) . . ?
C30 C31 H31 120.0 . . ?
C30 C31 C32 119.9(6) . . ?
C32 C31 H31 120.0 . . ?
C31 C32 H32 121.2 . . ?
C33 C32 C31 117.6(7) . . ?
C33 C32 H32 121.2 . . ?
C32 C33 N5 118.2(7) . . ?
C34 C33 N5 118.1(7) . . ?
C34 C33 C32 123.7(7) . . ?
C33 C34 H34 120.8 . . ?
C33 C34 C35 118.4(6) . . ?
C35 C34 H34 120.8 . . ?
C30 C35 C34 119.4(7) . . ?
C30 C35 H35 120.3 . . ?
C34 C35 H35 120.3 . . ?
O11 S2 N9 105.8(3) . . ?
O11 S2 C65 108.3(3) . . ?
O12 S2 O11 120.5(3) . . ?
O12 S2 N9 107.9(3) . . ?
O12 S2 C65 108.7(3) . . ?
N9 S2 C65 104.3(3) . . ?
C36 N6 C40 116.6(6) . . ?
C41 N7 H7A 116.0 . . ?
C45 N7 H7A 116.0 . . ?
C45 N7 C41 128.0(5) . . ?
C56 N8 C46 119.5(4) . . ?
C56 N8 C59 110.8(5) . . ?
C59 N8 C46 129.4(4) . . ?
C49 N9 S2 122.3(4) . . ?
C49 N9 C50 107.2(4) . . ?
C50 N9 S2 124.9(4) . . ?
O13 N10 C68 118.4(7) . . ?
O14 N10 O13 124.7(7) . . ?
O14 N10 C68 116.8(8) . . ?
N6 C36 H36 117.7 . . ?
N6 C36 C37 124.5(6) . . ?
C37 C36 H36 117.7 . . ?
C36 C37 H37 120.6 . . ?
C38 C37 C36 118.7(6) . . ?
C38 C37 H37 120.6 . . ?
C37 C38 H38 120.2 . . ?
C37 C38 C39 119.5(6) . . ?
C39 C38 H38 120.2 . . ?
C38 C39 C40 117.1(6) . . ?
C38 C39 C44 123.8(6) . . ?
C40 C39 C44 119.1(6) . . ?
N6 C40 C39 123.5(6) . . ?
N6 C40 C41 117.6(5) . . ?
C39 C40 C41 118.9(5) . . ?
N7 C41 C40 114.6(5) . . ?
C42 C41 N7 124.7(6) . . ?
C42 C41 C40 120.6(6) . . ?
C41 C42 H42 120.3 . . ?
C41 C42 C43 119.5(6) . . ?
C43 C42 H42 120.3 . . ?
C42 C43 H43 119.1 . . ?
C44 C43 C42 121.9(6) . . ?
C44 C43 H43 119.1 . . ?
C39 C44 H44 120.0 . . ?
C43 C44 C39 120.1(6) . . ?
C43 C44 H44 120.0 . . ?
O8 C45 N7 124.5(5) . . ?
O8 C45 C46 119.0(5) . . ?
N7 C45 C46 116.4(5) . . ?
N8 C46 C45 111.4(4) . . ?
N8 C46 H46 106.2 . . ?
N8 C46 C47 113.8(4) . . ?
C45 C46 H46 106.2 . . ?
C47 C46 C45 112.5(5) . . ?
C47 C46 H46 106.2 . . ?
C46 C47 H47 108.8 . . ?
C48 C47 C46 110.8(5) . . ?
C48 C47 H47 108.8 . . ?
C48 C47 C64 109.2(5) . . ?
C64 C47 C46 110.3(4) . . ?
C64 C47 H47 108.8 . . ?
C49 C48 C47 129.9(5) . . ?
C49 C48 C51 106.9(5) . . ?
C51 C48 C47 123.0(5) . . ?
N9 C49 H49 124.8 . . ?
C48 C49 N9 110.4(5) . . ?
C48 C49 H49 124.8 . . ?
C51 C50 N9 107.2(4) . . ?
C55 C50 N9 130.9(5) . . ?
C55 C50 C51 121.9(5) . . ?
C50 C51 C48 108.1(5) . . ?
C52 C51 C48 131.8(5) . . ?
C52 C51 C50 120.1(5) . . ?
C51 C52 H52 120.5 . . ?
C51 C52 C53 119.0(5) . . ?
C53 C52 H52 120.5 . . ?
C52 C53 H53 119.9 . . ?
C52 C53 C54 120.1(6) . . ?
C54 C53 H53 119.9 . . ?
C53 C54 H54 118.9 . . ?
C55 C54 C53 122.1(5) . . ?
C55 C54 H54 118.9 . . ?
C50 C55 H55 121.6 . . ?
C54 C55 C50 116.8(5) . . ?
C54 C55 H55 121.6 . . ?
O9 C56 N8 122.9(6) . . ?
O9 C56 C57 130.3(6) . . ?
N8 C56 C57 106.7(5) . . ?
C58 C57 C56 108.0(5) . . ?
C58 C57 C60 121.8(6) . . ?
C60 C57 C56 130.2(6) . . ?
C57 C58 C59 109.0(5) . . ?
C57 C58 C63 120.7(6) . . ?
C63 C58 C59 130.2(6) . . ?
O10 C59 N8 125.4(5) . . ?
O10 C59 C58 129.1(5) . . ?
N8 C59 C58 105.5(5) . . ?
C57 C60 H60 121.7 . . ?
C61 C60 C57 116.6(7) . . ?
C61 C60 H60 121.7 . . ?
C60 C61 H61 119.0 . . ?
C62 C61 C60 122.0(7) . . ?
C62 C61 H61 119.0 . . ?
C61 C62 H62 119.4 . . ?
C61 C62 C63 121.2(7) . . ?
C63 C62 H62 119.4 . . ?
C58 C63 C62 117.5(7) . . ?
C58 C63 H63 121.2 . . ?
C62 C63 H63 121.2 . . ?
C47 C64 H64A 109.5 . . ?
C47 C64 H64B 109.5 . . ?
C47 C64 H64C 109.5 . . ?
H64A C64 H64B 109.5 . . ?
H64A C64 H64C 109.5 . . ?
H64B C64 H64C 109.5 . . ?
C66 C65 S2 118.6(4) . . ?
C70 C65 S2 118.8(5) . . ?
C70 C65 C66 122.5(6) . . ?
C65 C66 H66 120.5 . . ?
C67 C66 C65 119.0(6) . . ?
C67 C66 H66 120.5 . . ?
C66 C67 H67 120.7 . . ?
C68 C67 C66 118.6(7) . . ?
C68 C67 H67 120.7 . . ?
C67 C68 N10 118.0(7) . . ?
C67 C68 C69 123.1(7) . . ?
C69 C68 N10 118.9(6) . . ?
C68 C69 H69 120.6 . . ?
C68 C69 C70 118.7(6) . . ?
C70 C69 H69 120.6 . . ?
C65 C70 C69 118.1(6) . . ?
C65 C70 H70 121.0 . . ?
C69 C70 H70 121.0 . . ?

loop_
_geom_bond_atom_site_label_1
_geom_bond_atom_site_label_2
_geom_bond_distance
_geom_bond_site_symmetry_2
_geom_bond_publ_flag
S1 O4 1.421(5) . ?
S1 O5 1.421(5) . ?
S1 N4 1.648(5) . ?
S1 C30 1.759(6) . ?
O1 C10 1.218(7) . ?
O2 C21 1.212(7) . ?
O3 C24 1.208(7) . ?
O6 N5 1.226(11) . ?
O7 N5 1.208(10) . ?
N1 C1 1.314(8) . ?
N1 C5 1.366(7) . ?
N2 H2 0.8800 . ?
N2 C6 1.394(7) . ?
N2 C10 1.350(7) . ?
N3 C11 1.463(7) . ?
N3 C21 1.396(7) . ?
N3 C24 1.399(7) . ?
N4 C14 1.410(7) . ?
N4 C15 1.420(7) . ?
N5 C33 1.485(10) . ?
C1 H1 0.9500 . ?
C1 C2 1.413(9) . ?
C2 H2A 0.9500 . ?
C2 C3 1.349(10) . ?
C3 H3 0.9500 . ?
C3 C4 1.434(9) . ?
C4 C5 1.400(8) . ?
C4 C9 1.398(9) . ?
C5 C6 1.427(8) . ?
C6 C7 1.371(8) . ?
C7 H7 0.9500 . ?
C7 C8 1.394(9) . ?
C8 H8 0.9500 . ?
C8 C9 1.377(10) . ?
C9 H9 0.9500 . ?
C10 C11 1.548(7) . ?
C11 H11 1.0000 . ?
C11 C12 1.536(7) . ?
C12 H12 1.0000 . ?
C12 C13 1.510(7) . ?
C12 C29 1.531(9) . ?
C13 C14 1.355(8) . ?
C13 C16 1.461(8) . ?
C14 H14 0.9500 . ?
C15 C16 1.397(8) . ?
C15 C20 1.389(8) . ?
C16 C17 1.398(9) . ?
C17 H17 0.9500 . ?
C17 C18 1.383(9) . ?
C18 H18 0.9500 . ?
C18 C19 1.390(10) . ?
C19 H19 0.9500 . ?
C19 C20 1.387(9) . ?
C20 H20 0.9500 . ?
C21 C22 1.487(9) . ?
C22 C23 1.384(9) . ?
C22 C25 1.386(10) . ?
C23 C24 1.481(8) . ?
C23 C28 1.367(9) . ?
C25 H25 0.9500 . ?
C25 C26 1.400(11) . ?
C26 H26 0.9500 . ?
C26 C27 1.387(13) . ?
C27 H27 0.9500 . ?
C27 C28 1.380(11) . ?
C28 H28 0.9500 . ?
C29 H29A 0.9800 . ?
C29 H29B 0.9800 . ?
C29 H29C 0.9800 . ?
C30 C31 1.375(9) . ?
C30 C35 1.377(9) . ?
C31 H31 0.9500 . ?
C31 C32 1.395(10) . ?
C32 H32 0.9500 . ?
C32 C33 1.368(10) . ?
C33 C34 1.359(12) . ?
C34 H34 0.9500 . ?
C34 C35 1.392(10) . ?
C35 H35 0.9500 . ?
S2 O11 1.427(5) . ?
S2 O12 1.420(5) . ?
S2 N9 1.656(5) . ?
S2 C65 1.770(6) . ?
O8 C45 1.214(7) . ?
O9 C56 1.201(7) . ?
O10 C59 1.207(7) . ?
O13 N10 1.228(10) . ?
O14 N10 1.217(9) . ?
N6 C36 1.324(9) . ?
N6 C40 1.360(8) . ?
N7 H7A 0.8800 . ?
N7 C41 1.414(7) . ?
N7 C45 1.349(8) . ?
N8 C46 1.464(7) . ?
N8 C56 1.399(7) . ?
N8 C59 1.416(7) . ?
N9 C49 1.410(7) . ?
N9 C50 1.420(7) . ?
N10 C68 1.485(9) . ?
C36 H36 0.9500 . ?
C36 C37 1.404(10) . ?
C37 H37 0.9500 . ?
C37 C38 1.365(11) . ?
C38 H38 0.9500 . ?
C38 C39 1.412(10) . ?
C39 C40 1.415(9) . ?
C39 C44 1.416(9) . ?
C40 C41 1.427(9) . ?
C41 C42 1.373(8) . ?
C42 H42 0.9500 . ?
C42 C43 1.398(9) . ?
C43 H43 0.9500 . ?
C43 C44 1.363(10) . ?
C44 H44 0.9500 . ?
C45 C46 1.545(8) . ?
C46 H46 1.0000 . ?
C46 C47 1.538(8) . ?
C47 H47 1.0000 . ?
C47 C48 1.510(7) . ?
C47 C64 1.531(8) . ?
C48 C49 1.351(8) . ?
C48 C51 1.450(8) . ?
C49 H49 0.9500 . ?
C50 C51 1.396(8) . ?
C50 C55 1.388(8) . ?
C51 C52 1.383(8) . ?
C52 H52 0.9500 . ?
C52 C53 1.385(8) . ?
C53 H53 0.9500 . ?
C53 C54 1.390(9) . ?
C54 H54 0.9500 . ?
C54 C55 1.387(9) . ?
C55 H55 0.9500 . ?
C56 C57 1.472(9) . ?
C57 C58 1.382(9) . ?
C57 C60 1.390(9) . ?
C58 C59 1.474(8) . ?
C58 C63 1.386(9) . ?
C60 H60 0.9500 . ?
C60 C61 1.387(12) . ?
C61 H61 0.9500 . ?
C61 C62 1.366(12) . ?
C62 H62 0.9500 . ?
C62 C63 1.392(11) . ?
C63 H63 0.9500 . ?
C64 H64A 0.9800 . ?
C64 H64B 0.9800 . ?
C64 H64C 0.9800 . ?
C65 C66 1.387(9) . ?
C65 C70 1.386(8) . ?
C66 H66 0.9500 . ?
C66 C67 1.373(9) . ?
C67 H67 0.9500 . ?
C67 C68 1.372(10) . ?
C68 C69 1.380(11) . ?
C69 H69 0.9500 . ?
C69 C70 1.387(10) . ?
C70 H70 0.9500 . ?
